data_7013564
loop_
_publ_author_name
'Boyle, Timothy J.'
'Rodriguez, Mark A.'
'Alam, Todd M.'

_publ_section_title
;
 4,6-Dihydroxypyrimidine: a selective bridging ligand for controlled
 Group IV metal alkoxide structures
;
_journal_issue 24
_journal_name_full 'Dalton Transactions'
_journal_page_first 4598
_journal_paper_doi 10.1039/b310087a
_journal_year 2003
_chemical_formula_sum 'C32 H56 N4 O8 Ti2'
_chemical_formula_weight 720.61
_chemical_name_common Ti2(DHP)(OPri)4.5(OBut)1.5(Py)2
_chemical_name_systematic
;
?
;
_space_group_IT_number 14
_symmetry_cell_setting monoclinic
_symmetry_space_group_name_Hall '-P 2yn'
_symmetry_space_group_name_H-M 'P 1 21/n 1'
_atom_sites_solution_hydrogens geom
_atom_sites_solution_primary direct
_atom_sites_solution_secondary difmap
_audit_creation_method SHELXL-97
_cell_angle_alpha 90.00
_cell_angle_beta 101.200(3)
_cell_angle_gamma 90.00
_cell_formula_units_Z 4
_cell_length_a 9.5723(12)
_cell_length_b 18.416(2)
_cell_length_c 24.619(3)
_cell_measurement_temperature 168(2)
_cell_volume 4257.3(9)
_computing_cell_refinement 'Bruker SMART'
_computing_data_collection 'Bruker SMART'
_computing_data_reduction 'Bruker SHELXTL'
_computing_molecular_graphics 'Bruker SHELXTL'
_computing_publication_material 'Bruker SHELXTL'
_computing_structure_refinement 'SHELXL-97 (Sheldrick, 1997)'
_computing_structure_solution 'SHELXS-97 (Sheldrick, 1990)'
_diffrn_ambient_temperature 168(2)
_diffrn_measured_fraction_theta_full 0.999
_diffrn_measured_fraction_theta_max 0.999
_diffrn_measurement_device_type 'CCD area detector'
_diffrn_measurement_method 'phi and omega scans'
_diffrn_radiation_monochromator graphite
_diffrn_radiation_source 'fine-focus sealed tube'
_diffrn_radiation_type MoK\a
_diffrn_radiation_wavelength 0.71073
_diffrn_reflns_av_R_equivalents 0.0763
_diffrn_reflns_av_sigmaI/netI 0.0685
_diffrn_reflns_limit_h_max 10
_diffrn_reflns_limit_h_min -10
_diffrn_reflns_limit_k_max 20
_diffrn_reflns_limit_k_min -20
_diffrn_reflns_limit_l_max 27
_diffrn_reflns_limit_l_min -27
_diffrn_reflns_number 26554
_diffrn_reflns_theta_full 23.28
_diffrn_reflns_theta_max 23.28
_diffrn_reflns_theta_min 1.69
_exptl_absorpt_coefficient_mu 0.419
_exptl_absorpt_correction_T_max 0.9456
_exptl_absorpt_correction_T_min 0.9174
_exptl_absorpt_correction_type empirical
_exptl_absorpt_process_details 'SADABS ver 2.03, Sheldrick (1999).'
_exptl_crystal_colour colorless
_exptl_crystal_density_diffrn 1.124
_exptl_crystal_density_method 'not measured'
_exptl_crystal_description irregular
_exptl_crystal_F_000 1536
_exptl_crystal_size_max .210
_exptl_crystal_size_mid .175
_exptl_crystal_size_min .135
_refine_diff_density_max 0.773
_refine_diff_density_min -0.291
_refine_diff_density_rms 0.116
_refine_ls_extinction_method none
_refine_ls_goodness_of_fit_ref 1.033
_refine_ls_hydrogen_treatment mixed
_refine_ls_matrix_type full
_refine_ls_number_parameters 442
_refine_ls_number_reflns 6133
_refine_ls_number_restraints 0
_refine_ls_restrained_S_all 1.033
_refine_ls_R_factor_all 0.1462
_refine_ls_R_factor_gt 0.0934
_refine_ls_shift/su_max 0.057
_refine_ls_shift/su_mean 0.003
_refine_ls_structure_factor_coef Fsqd
_refine_ls_weighting_details 'calc w=1/[\s^2^(Fo^2^)+(0.1854P)^2^+5.3652P] where P=(Fo^2^+2Fc^2^)/3'
_refine_ls_weighting_scheme calc
_refine_ls_wR_factor_gt 0.2657
_refine_ls_wR_factor_ref 0.3076
_reflns_number_gt 3678
_reflns_number_total 6133
_reflns_threshold_expression >2sigma(I)
_cod_data_source_file b310087a.txt
_cod_data_source_block tjb137s
_cod_depositor_comments
;
The following automatic conversions were performed:
'_symmetry_cell_setting' value 'Monoclinic' changed to 'monoclinic'
according to '/home/saulius/struct/CIF-dictionaries/cif_core.dic'
dictionary named 'cif_core.dic' version 2.4.1 from 2010-06-29.

Automatic conversion script
Id: cif_fix_enum 1527 2010-12-29 10:47:43Z saulius 
;
_cod_original_cell_volume 4257.2(9)
_cod_original_sg_symbol_H-M P2(1)/n
_cod_database_code 7013564

loop_
_symmetry_equiv_pos_as_xyz
'x, y, z'
'-x+1/2, y+1/2, -z+1/2'
'-x, -y, -z'
'x-1/2, -y-1/2, z-1/2'

loop_
_atom_site_label
_atom_site_type_symbol
_atom_site_fract_x
_atom_site_fract_y
_atom_site_fract_z
_atom_site_U_iso_or_equiv
_atom_site_adp_type
_atom_site_occupancy
_atom_site_symmetry_multiplicity
_atom_site_calc_flag
_atom_site_refinement_flags
_atom_site_disorder_assembly
_atom_site_disorder_group
Ti1 Ti 0.27990(13) 0.47643(7) 0.17823(5) 0.0493(5) Uani 1 1 d . . .
Ti2 Ti 0.41286(14) 0.76481(7) 0.01528(6) 0.0536(5) Uani 1 1 d . . .
N1 N 0.3164(6) 0.5698(3) 0.1230(2) 0.0425(13) Uani 1 1 d . . .
N2 N 0.3514(6) 0.6660(3) 0.0644(2) 0.0447(14) Uani 1 1 d . . .
N3 N 0.1734(6) 0.4293(3) 0.0941(2) 0.0486(15) Uani 1 1 d . . .
N4 N 0.2735(6) 0.7074(3) -0.0610(2) 0.0535(15) Uani 1 1 d . . .
O1 O 0.4549(5) 0.4726(2) 0.13723(18) 0.0472(12) Uani 1 1 d . . .
O2 O 0.5271(5) 0.6679(3) 0.0182(2) 0.0546(13) Uani 1 1 d . . .
O3 O 0.1003(5) 0.5072(3) 0.1822(2) 0.0564(13) Uani 1 1 d . . .
O4 O 0.2900(6) 0.3827(3) 0.2002(2) 0.0619(14) Uani 1 1 d . . .
O5 O 0.3787(5) 0.5199(3) 0.2384(2) 0.0614(14) Uani 1 1 d . . .
O6 O 0.5122(5) 0.7982(3) 0.0791(2) 0.0666(15) Uani 1 1 d . . .
O7 O 0.5033(6) 0.8049(3) -0.0338(2) 0.0726(16) Uani 1 1 d . . .
O8 O 0.2510(6) 0.8164(3) 0.0147(2) 0.0650(15) Uani 1 1 d . . .
C1 C 0.2824(7) 0.6338(4) 0.0999(3) 0.0443(17) Uani 1 1 d . . .
C2 C 0.4323(7) 0.5333(4) 0.1108(3) 0.0471(18) Uani 1 1 d . . .
C3 C 0.5094(7) 0.5633(4) 0.0734(3) 0.0513(18) Uani 1 1 d . . .
H3 H 0.5882 0.5385 0.0638 0.062 Uiso 1 1 calc R . .
C4 C 0.4664(7) 0.6310(4) 0.0507(3) 0.0463(17) Uani 1 1 d . . .
C5 C 0.0387(8) 0.4465(4) 0.0693(3) 0.0538(19) Uani 1 1 d . . .
H5 H -0.0113 0.4826 0.0855 0.065 Uiso 1 1 calc R . .
C6 C -0.0281(9) 0.4126(5) 0.0208(3) 0.063(2) Uani 1 1 d . . .
H6 H -0.1211 0.4270 0.0031 0.075 Uiso 1 1 calc R . .
C7 C 0.0413(9) 0.3580(5) -0.0015(3) 0.070(2) Uani 1 1 d . . .
H7 H -0.0037 0.3333 -0.0341 0.084 Uiso 1 1 calc R . .
C8 C 0.1765(9) 0.3402(5) 0.0244(3) 0.072(2) Uani 1 1 d . . .
H8 H 0.2264 0.3025 0.0099 0.087 Uiso 1 1 calc R . .
C9 C 0.2407(8) 0.3770(5) 0.0716(3) 0.063(2) Uani 1 1 d . . .
H9 H 0.3355 0.3647 0.0886 0.076 Uiso 1 1 calc R . .
C10 C 0.0439(11) 0.5612(6) 0.2128(4) 0.087(3) Uani 1 1 d . . .
C11 C -0.0895(16) 0.5931(9) 0.1738(7) 0.163(6) Uani 1 1 d . . .
C12 C 0.0129(15) 0.5220(9) 0.2648(5) 0.139(5) Uani 1 1 d . . .
C13 C 0.3668(11) 0.3386(5) 0.2430(4) 0.087(3) Uani 1 1 d . . .
C14 C 0.5057(14) 0.3146(9) 0.2281(6) 0.144(5) Uani 1 1 d . . .
C15 C 0.2689(14) 0.2811(8) 0.2563(6) 0.147(6) Uani 1 1 d . . .
C16 C 0.4897(10) 0.5560(6) 0.2747(4) 0.088(3) Uani 1 1 d . . .
C17 C 0.4503(19) 0.5683(12) 0.3283(5) 0.134(8) Uani 0.67 1 d P . .
C18 C 0.6232(15) 0.5118(11) 0.2792(10) 0.150(10) Uani 0.67 1 d P . .
C19 C 0.522(2) 0.6280(9) 0.2478(7) 0.126(7) Uani 0.67 1 d P . .
C20 C 0.1420(8) 0.7324(4) -0.0834(3) 0.060(2) Uani 1 1 d . . .
H20 H 0.1049 0.7715 -0.0653 0.072 Uiso 1 1 calc R . .
C21 C 0.0590(9) 0.7047(5) -0.1307(4) 0.069(2) Uani 1 1 d . . .
H21 H -0.0332 0.7239 -0.1444 0.083 Uiso 1 1 calc R . .
C22 C 0.1120(10) 0.6482(5) -0.1581(3) 0.071(2) Uani 1 1 d . . .
H22 H 0.0573 0.6281 -0.1910 0.085 Uiso 1 1 calc R . .
C23 C 0.2458(9) 0.6221(5) -0.1364(3) 0.069(2) Uani 1 1 d . . .
H23 H 0.2855 0.5837 -0.1542 0.082 Uiso 1 1 calc R . .
C24 C 0.3222(8) 0.6525(4) -0.0880(3) 0.058(2) Uani 1 1 d . . .
H24 H 0.4139 0.6335 -0.0732 0.070 Uiso 1 1 calc R . .
C25 C 0.6367(12) 0.8101(8) 0.1195(5) 0.115(4) Uani 1 1 d . . .
C26 C 0.604(2) 0.787(3) 0.1721(8) 0.36(4) Uani 0.67 1 d P . .
C27 C 0.7583(15) 0.7738(12) 0.1094(7) 0.138(9) Uani 0.67 1 d P . .
C28 C 0.641(3) 0.8814(13) 0.1369(18) 0.29(3) Uani 0.67 1 d P . .
C29 C 0.5200(14) 0.8549(7) -0.0739(6) 0.139(6) Uani 1 1 d . . .
C30 C 0.6606(14) 0.8507(9) -0.0901(6) 0.152(6) Uani 1 1 d . . .
C31 C 0.406(2) 0.8907(16) -0.0973(11) 0.33(2) Uani 1 1 d . . .
C32 C 0.1968(13) 0.8665(6) 0.0481(4) 0.101(4) Uani 1 1 d . . .
C33 C 0.243(4) 0.9346(12) 0.0484(19) 0.27(2) Uani 0.67 1 d P . .
C34 C 0.057(4) 0.8965(19) 0.0107(9) 0.25(2) Uani 0.67 1 d P . .
C35 C 0.150(2) 0.8335(8) 0.0942(7) 0.129(8) Uani 0.67 1 d P . .

loop_
_atom_site_aniso_label
_atom_site_aniso_U_11
_atom_site_aniso_U_22
_atom_site_aniso_U_33
_atom_site_aniso_U_23
_atom_site_aniso_U_13
_atom_site_aniso_U_12
Ti1 0.0454(8) 0.0601(9) 0.0411(8) 0.0014(6) 0.0054(6) -0.0024(6)
Ti2 0.0497(8) 0.0534(9) 0.0566(9) 0.0075(7) 0.0079(6) -0.0021(6)
N1 0.038(3) 0.049(4) 0.040(3) 0.000(3) 0.004(2) 0.001(3)
N2 0.040(3) 0.048(3) 0.044(3) 0.001(3) 0.003(3) 0.002(3)
N3 0.044(3) 0.056(4) 0.046(3) 0.000(3) 0.009(3) 0.000(3)
N4 0.051(4) 0.057(4) 0.054(4) 0.007(3) 0.013(3) 0.008(3)
O1 0.046(3) 0.048(3) 0.047(3) 0.010(2) 0.005(2) 0.005(2)
O2 0.047(3) 0.064(3) 0.056(3) 0.015(3) 0.017(2) 0.004(2)
O3 0.045(3) 0.071(3) 0.055(3) -0.007(3) 0.013(2) -0.002(2)
O4 0.070(3) 0.061(3) 0.053(3) 0.012(3) 0.007(3) -0.004(3)
O5 0.053(3) 0.079(4) 0.047(3) -0.004(3) 0.000(2) -0.006(3)
O6 0.059(3) 0.066(3) 0.071(4) 0.002(3) 0.003(3) -0.008(3)
O7 0.075(4) 0.068(4) 0.075(4) 0.021(3) 0.014(3) -0.009(3)
O8 0.068(3) 0.061(3) 0.064(3) 0.002(3) 0.007(3) 0.014(3)
C1 0.043(4) 0.052(5) 0.034(4) -0.002(3) 0.000(3) -0.003(3)
C2 0.038(4) 0.063(5) 0.040(4) -0.006(4) 0.007(3) -0.002(4)
C3 0.037(4) 0.059(5) 0.057(4) -0.002(4) 0.007(3) 0.007(3)
C4 0.034(4) 0.058(5) 0.046(4) 0.005(4) 0.006(3) 0.001(3)
C5 0.047(4) 0.057(5) 0.057(5) 0.006(4) 0.009(4) -0.001(4)
C6 0.058(5) 0.075(6) 0.050(5) -0.004(4) -0.003(4) -0.012(4)
C7 0.065(6) 0.095(7) 0.047(5) -0.017(5) 0.004(4) -0.011(5)
C8 0.060(5) 0.095(7) 0.066(5) -0.034(5) 0.021(5) -0.007(5)
C9 0.042(4) 0.085(6) 0.064(5) -0.022(5) 0.015(4) -0.004(4)
C10 0.094(7) 0.090(7) 0.079(7) -0.019(5) 0.024(6) 0.008(6)
C11 0.142(12) 0.174(14) 0.172(14) 0.005(11) 0.025(10) 0.113(11)
C12 0.146(11) 0.210(15) 0.072(8) -0.025(8) 0.050(8) 0.002(10)
C13 0.100(8) 0.080(6) 0.076(6) 0.034(5) 0.004(6) -0.003(6)
C14 0.106(9) 0.173(13) 0.148(12) 0.055(10) 0.016(9) 0.054(9)
C15 0.134(11) 0.164(13) 0.133(11) 0.081(10) 0.004(9) -0.046(10)
C16 0.083(7) 0.115(8) 0.061(6) -0.019(5) -0.002(5) -0.033(6)
C17 0.120(13) 0.24(2) 0.042(8) -0.056(11) 0.016(8) -0.106(15)
C18 0.039(8) 0.164(18) 0.22(2) -0.104(16) -0.050(11) 0.030(10)
C19 0.174(18) 0.076(10) 0.113(13) -0.022(9) -0.009(12) -0.086(12)
C20 0.061(5) 0.059(5) 0.058(5) 0.011(4) 0.008(4) 0.008(4)
C21 0.056(5) 0.075(6) 0.070(6) 0.007(5) -0.003(4) 0.001(4)
C22 0.080(6) 0.078(6) 0.050(5) 0.003(4) 0.004(4) -0.008(5)
C23 0.063(5) 0.086(6) 0.059(5) -0.007(5) 0.018(4) -0.002(5)
C24 0.053(5) 0.068(5) 0.055(5) 0.005(4) 0.014(4) 0.000(4)
C25 0.089(8) 0.151(11) 0.089(8) -0.045(8) -0.020(6) -0.016(8)
C26 0.055(11) 0.98(11) 0.041(11) 0.03(3) -0.002(9) 0.01(3)
C27 0.051(9) 0.23(2) 0.114(13) -0.098(15) -0.025(9) 0.055(11)
C28 0.24(3) 0.114(17) 0.41(5) -0.16(3) -0.23(3) 0.053(18)
C29 0.128(10) 0.147(11) 0.165(12) 0.117(10) 0.088(9) 0.066(9)
C30 0.104(9) 0.191(14) 0.179(14) 0.080(11) 0.071(10) 0.012(9)
C31 0.188(18) 0.47(4) 0.38(3) 0.37(3) 0.17(2) 0.18(2)
C32 0.147(10) 0.066(7) 0.092(7) -0.013(6) 0.024(7) 0.033(7)
C33 0.28(4) 0.080(15) 0.53(6) -0.13(2) 0.27(4) -0.064(19)
C34 0.30(3) 0.33(4) 0.119(17) -0.02(2) -0.010(19) 0.30(3)
C35 0.24(2) 0.071(10) 0.118(13) 0.017(9) 0.134(15) 0.045(12)

loop_
_atom_type_symbol
_atom_type_description
_atom_type_scat_dispersion_real
_atom_type_scat_dispersion_imag
_atom_type_scat_source
C C 0.0033 0.0016 'International Tables Vol C Tables 4.2.6.8 and 6.1.1.4'
H H 0.0000 0.0000 'International Tables Vol C Tables 4.2.6.8 and 6.1.1.4'
N N 0.0061 0.0033 'International Tables Vol C Tables 4.2.6.8 and 6.1.1.4'
O O 0.0106 0.0060 'International Tables Vol C Tables 4.2.6.8 and 6.1.1.4'
Ti Ti 0.2776 0.4457 'International Tables Vol C Tables 4.2.6.8 and 6.1.1.4'

loop_
_geom_angle_atom_site_label_1
_geom_angle_atom_site_label_2
_geom_angle_atom_site_label_3
_geom_angle
_geom_angle_site_symmetry_1
_geom_angle_site_symmetry_3
_geom_angle_publ_flag
O5 Ti1 O4 101.0(2) . . ?
O5 Ti1 O3 99.7(2) . . ?
O4 Ti1 O3 106.0(2) . . ?
O5 Ti1 O1 94.0(2) . . ?
O4 Ti1 O1 96.3(2) . . ?
O3 Ti1 O1 150.8(2) . . ?
O5 Ti1 N1 92.2(2) . . ?
O4 Ti1 N1 154.4(2) . . ?
O3 Ti1 N1 93.0(2) . . ?
O1 Ti1 N1 60.65(18) . . ?
O5 Ti1 N3 171.9(2) . . ?
O4 Ti1 N3 84.1(2) . . ?
O3 Ti1 N3 84.7(2) . . ?
O1 Ti1 N3 79.12(19) . . ?
N1 Ti1 N3 80.7(2) . . ?
O5 Ti1 C2 94.3(2) . . ?
O4 Ti1 C2 124.5(2) . . ?
O3 Ti1 C2 123.5(2) . . ?
O1 Ti1 C2 29.05(18) . . ?
N1 Ti1 C2 31.6(2) . . ?
N3 Ti1 C2 77.6(2) . . ?
O7 Ti2 O6 102.1(3) . . ?
O7 Ti2 O8 107.8(3) . . ?
O6 Ti2 O8 97.8(3) . . ?
O7 Ti2 O2 93.2(2) . . ?
O6 Ti2 O2 94.5(2) . . ?
O8 Ti2 O2 152.7(2) . . ?
O7 Ti2 N2 152.2(2) . . ?
O6 Ti2 N2 87.6(2) . . ?
O8 Ti2 N2 96.4(2) . . ?
O2 Ti2 N2 59.78(19) . . ?
O7 Ti2 N4 85.3(2) . . ?
O6 Ti2 N4 171.9(2) . . ?
O8 Ti2 N4 82.9(2) . . ?
O2 Ti2 N4 81.6(2) . . ?
N2 Ti2 N4 84.3(2) . . ?
O7 Ti2 C4 121.6(3) . . ?
O6 Ti2 C4 89.7(2) . . ?
O8 Ti2 C4 127.1(2) . . ?
O2 Ti2 C4 28.46(18) . . ?
N2 Ti2 C4 31.40(19) . . ?
N4 Ti2 C4 83.5(2) . . ?
C1 N1 C2 118.9(6) . . ?
C1 N1 Ti1 152.0(5) . . ?
C2 N1 Ti1 89.1(4) . . ?
C1 N2 C4 118.3(6) . . ?
C1 N2 Ti2 153.9(5) . . ?
C4 N2 Ti2 86.8(4) . . ?
C9 N3 C5 118.4(6) . . ?
C9 N3 Ti1 118.8(5) . . ?
C5 N3 Ti1 122.4(5) . . ?
C24 N4 C20 116.2(7) . . ?
C24 N4 Ti2 122.7(5) . . ?
C20 N4 Ti2 120.9(5) . . ?
C2 O1 Ti1 98.1(4) . . ?
C4 O2 Ti2 100.2(4) . . ?
C10 O3 Ti1 134.8(5) . . ?
C13 O4 Ti1 139.5(5) . . ?
C16 O5 Ti1 161.3(5) . . ?
C25 O6 Ti2 155.1(7) . . ?
C29 O7 Ti2 154.3(6) . . ?
C32 O8 Ti2 138.8(6) . . ?
N1 C1 N2 124.6(6) . . ?
O1 C2 N1 112.1(6) . . ?
O1 C2 C3 128.0(6) . . ?
N1 C2 C3 120.0(7) . . ?
O1 C2 Ti1 52.8(3) . . ?
N1 C2 Ti1 59.3(3) . . ?
C3 C2 Ti1 178.0(5) . . ?
C4 C3 C2 117.6(7) . . ?
O2 C4 N2 112.9(6) . . ?
O2 C4 C3 126.4(6) . . ?
N2 C4 C3 120.6(6) . . ?
O2 C4 Ti2 51.3(3) . . ?
N2 C4 Ti2 61.8(4) . . ?
C3 C4 Ti2 173.2(5) . . ?
N3 C5 C6 121.4(7) . . ?
C7 C6 C5 119.6(8) . . ?
C8 C7 C6 118.4(7) . . ?
C7 C8 C9 120.1(8) . . ?
N3 C9 C8 122.0(7) . . ?
O3 C10 C12 105.5(9) . . ?
O3 C10 C11 106.8(8) . . ?
C12 C10 C11 114.8(11) . . ?
O4 C13 C15 108.2(8) . . ?
O4 C13 C14 110.0(8) . . ?
C15 C13 C14 117.7(11) . . ?
O5 C16 C17 110.4(9) . . ?
O5 C16 C18 108.4(9) . . ?
C17 C16 C18 112.5(15) . . ?
O5 C16 C19 108.8(9) . . ?
C17 C16 C19 111.4(13) . . ?
C18 C16 C19 105.0(14) . . ?
N4 C20 C21 123.8(8) . . ?
C20 C21 C22 119.0(8) . . ?
C23 C22 C21 118.2(8) . . ?
C22 C23 C24 119.2(8) . . ?
N4 C24 C23 123.5(7) . . ?
C28 C25 C27 122(2) . . ?
C28 C25 O6 109.7(13) . . ?
C27 C25 O6 114.6(10) . . ?
C28 C25 C26 90(3) . . ?
C27 C25 C26 110(2) . . ?
O6 C25 C26 106.4(13) . . ?
C31 C29 O7 116.5(11) . . ?
C31 C29 C30 129.3(11) . . ?
O7 C29 C30 113.3(10) . . ?
C33 C32 O8 117.7(16) . . ?
C33 C32 C35 123(2) . . ?
O8 C32 C35 113.2(9) . . ?
C33 C32 C34 85(2) . . ?
O8 C32 C34 105.0(10) . . ?
C35 C32 C34 104.4(19) . . ?

loop_
_geom_bond_atom_site_label_1
_geom_bond_atom_site_label_2
_geom_bond_distance
_geom_bond_site_symmetry_2
_geom_bond_publ_flag
Ti1 O5 1.785(5) . ?
Ti1 O4 1.807(5) . ?
Ti1 O3 1.831(5) . ?
Ti1 O1 2.118(5) . ?
Ti1 N1 2.262(6) . ?
Ti1 N3 2.294(6) . ?
Ti1 C2 2.631(7) . ?
Ti2 O7 1.779(5) . ?
Ti2 O6 1.780(5) . ?
Ti2 O8 1.815(5) . ?
Ti2 O2 2.087(5) . ?
Ti2 N2 2.323(6) . ?
Ti2 N4 2.335(6) . ?
Ti2 C4 2.631(7) . ?
N1 C1 1.319(8) . ?
N1 C2 1.379(8) . ?
N2 C1 1.334(8) . ?
N2 C4 1.373(8) . ?
N3 C9 1.338(9) . ?
N3 C5 1.353(9) . ?
N4 C24 1.341(9) . ?
N4 C20 1.353(9) . ?
O1 C2 1.291(8) . ?
O2 C4 1.274(8) . ?
O3 C10 1.415(10) . ?
O4 C13 1.416(10) . ?
O5 C16 1.414(9) . ?
O6 C25 1.413(11) . ?
O7 C29 1.381(10) . ?
O8 C32 1.401(10) . ?
C2 C3 1.401(10) . ?
C3 C4 1.395(10) . ?
C5 C6 1.390(10) . ?
C6 C7 1.376(11) . ?
C7 C8 1.367(11) . ?
C8 C9 1.381(10) . ?
C10 C12 1.549(16) . ?
C10 C11 1.556(16) . ?
C13 C15 1.493(14) . ?
C13 C14 1.512(15) . ?
C16 C17 1.461(17) . ?
C16 C18 1.501(17) . ?
C16 C19 1.539(18) . ?
C20 C21 1.374(11) . ?
C21 C22 1.389(12) . ?
C22 C23 1.375(11) . ?
C23 C24 1.389(11) . ?
C25 C28 1.38(2) . ?
C25 C27 1.406(17) . ?
C25 C26 1.46(3) . ?
C29 C31 1.312(18) . ?
C29 C30 1.478(16) . ?
C32 C33 1.33(2) . ?
C32 C35 1.435(17) . ?
C32 C34 1.57(2) . ?
